data_2311041
loop_
_publ_author_name
'Loopstra, B.O.'
'Boldrini, P.'

_publ_section_title
;
 Neutron diffraction investigation of W O3
;
_journal_name_full 'Acta Crystallographica (1,1948-23,1967)'
_journal_page_first 158
_journal_page_last 162
_journal_volume 21
_journal_year 1966
_chemical_formula_sum 'O3 W'
_chemical_name_systematic 'W O3'
_space_group_IT_number 14
_symmetry_space_group_name_Hall '-P 2ybc'
_symmetry_space_group_name_H-M 'P 1 21/c 1'
_cell_angle_alpha 90
_cell_angle_beta 136.06
_cell_angle_gamma 90
_cell_formula_units_Z 8
_cell_length_a 7.688
_cell_length_b 7.539
_cell_length_c 10.515
_cell_volume 422.899
_citation_journal_id_ASTM ACCRA9
_cod_data_source_file Loopstra_ACCRA9_1966_248.cif
_cod_data_source_block O3W1
_cod_original_cell_volume 422.8986
_cod_original_formula_sum 'O3 W1'
_cod_database_code 2311041

loop_
_symmetry_equiv_pos_as_xyz
x,y,z
-x,y+1/2,-z+1/2
-x,-y,-z
x,-y-1/2,z-1/2

loop_
_atom_site_label
_atom_site_type_symbol
_atom_site_fract_x
_atom_site_fract_y
_atom_site_fract_z
_atom_site_occupancy
_atom_site_U_iso_or_equiv
O6 O 0.714 0.487 0.721 1 0.0
O2 O 0.225 0.474 0.007 1 0.0
W1 W 0.028 0.037 0.746 1 0.0
O5 O 0.716 0.043 0.708 1 0.0
O3 O 0.998 0.262 0.712 1 0.0
O1 O 0.206 0.042 0.995 1 0.0
W2 W 0.534 0.023 0.75 1 0.0
O4 O 0.519 0.259 0.789 1 0.0
